data_4131779
loop_
_publ_author_name
'Wendel, Daniel'
'Reiter, Dominik'
'Porzelt, Amelie'
'Altmann, Philipp J.'
'Inoue, Shigeyoshi'
'Rieger, Bernhard'

_publ_section_title
;
 Silicon and Oxygen's Bond of Affection: An Acyclic Three-Coordinate
 Silanone and Its Transformation to an Iminosiloxysilylene.
;
_journal_issue 47
_journal_name_full 'Journal of the American Chemical Society'
_journal_page_first 17193
_journal_page_last 17198
_journal_paper_doi 10.1021/jacs.7b10634
_journal_volume 139
_journal_year 2017
_chemical_compound_source 'see text'
_chemical_formula_moiety 'C38 H66 N4 O Si5'
_chemical_formula_sum 'C38 H66 N4 O Si5'
_chemical_formula_weight 735.40
_space_group_IT_number 14
_space_group_name_Hall '-P 2yn'
_space_group_name_H-M_alt 'P 1 21/n 1'
_symmetry_cell_setting monoclinic
_symmetry_Int_Tables_number 14
_symmetry_space_group_name_Hall '-P 2yn'
_symmetry_space_group_name_H-M 'P 1 21/n 1'
_atom_sites_solution_hydrogens geom
_cell_angle_alpha 90
_cell_angle_beta 97.371(3)
_cell_angle_gamma 90
_cell_formula_units_Z 4
_cell_length_a 10.3704(11)
_cell_length_b 33.835(3)
_cell_length_c 12.9525(12)
_cell_measurement_reflns_used 9847
_cell_measurement_temperature 100
_cell_measurement_theta_max 25.9435
_cell_measurement_theta_min 2.3175
_cell_volume 4507.2(8)
_computing_cell_refinement 'SAINT (Bruker, 2014)'
_computing_data_collection 'APEX III Control Software (Bruker, 2015)'
_computing_data_reduction 'SAINT (Bruker, 2014)'
_computing_molecular_graphics 'PLATON (Spek, 2011)'
_computing_publication_material 'PLATON (Spek, 2011), enCIFer (Allen, 2014)'
_computing_structure_refinement 'SHELXL2014 (Sheldrick, 2014), SHELXLE (Huebschle, 2011)'
_computing_structure_solution 'SHELXT (Sheldrick, 2015)'
_diffrn_ambient_temperature 100
_diffrn_detector ' CMOS plate '
_diffrn_detector_area_resol_mean 16
_diffrn_measured_fraction_theta_full 0.999
_diffrn_measured_fraction_theta_max 0.999
_diffrn_measurement_device ' \k-geometry diffractometer '
_diffrn_measurement_device_type ' Bruker Photon CMOS '
_diffrn_measurement_method ' phi- and omega-rotation '
_diffrn_radiation_monochromator 'Helios optic'
_diffrn_radiation_probe x-ray
_diffrn_radiation_source 'IMS microsource'
_diffrn_radiation_type MoK\a
_diffrn_radiation_wavelength 0.71073
_diffrn_reflns_av_R_equivalents 0.0423
_diffrn_reflns_av_unetI/netI 0.0367
_diffrn_reflns_limit_h_max 12
_diffrn_reflns_limit_h_min -12
_diffrn_reflns_limit_k_max 40
_diffrn_reflns_limit_k_min -40
_diffrn_reflns_limit_l_max 15
_diffrn_reflns_limit_l_min -15
_diffrn_reflns_number 48889
_diffrn_reflns_reduction_process
;
;
_diffrn_reflns_theta_full 25.03
_diffrn_reflns_theta_max 25.03
_diffrn_reflns_theta_min 2.32
_exptl_absorpt_coefficient_mu 0.190
_exptl_absorpt_correction_T_max 0.7453
_exptl_absorpt_correction_T_min 0.6905
_exptl_absorpt_correction_type multi-scan
_exptl_absorpt_process_details 'SADABS 2014/5, Bruker, 2014'
_exptl_crystal_colour 'clear colourless'
_exptl_crystal_density_diffrn 1.084
_exptl_crystal_density_method 'Not Measured'
_exptl_crystal_description fragment
_exptl_crystal_F_000 1600
_exptl_crystal_size_max 0.278
_exptl_crystal_size_mid 0.276
_exptl_crystal_size_min 0.133
_refine_diff_density_max 1.312
_refine_diff_density_min -0.629
_refine_diff_density_rms 0.073
_refine_ls_extinction_method none
_refine_ls_goodness_of_fit_ref 1.217
_refine_ls_hydrogen_treatment constr
_refine_ls_matrix_type full
_refine_ls_number_parameters 902
_refine_ls_number_reflns 7974
_refine_ls_number_restraints 682
_refine_ls_restrained_S_all 1.302
_refine_ls_R_factor_all 0.1366
_refine_ls_R_factor_gt 0.0941
_refine_ls_shift/su_max 0.011
_refine_ls_shift/su_mean 0.000
_refine_ls_structure_factor_coef Fsqd
_refine_ls_weighting_details 'W=1/[\S^2^(FO^2^)+(0.1137P)^2^+6.2488P] WHERE P=(FO^2^+2FC^2^)/3'
_refine_ls_weighting_scheme calc
_refine_ls_wR_factor_gt 0.2488
_refine_ls_wR_factor_ref 0.2777
_reflns_number_gt 5222
_reflns_number_total 7974
_reflns_threshold_expression I>2\s(I)
_cod_data_source_file ja7b10634_si_002.cif
_cod_data_source_block 2a
_cod_original_cell_volume 4507.3(8)
_cod_original_sg_symbol_H-M 'P 21/n'
_cod_database_code 4131779

loop_
_space_group_symop_id
_space_group_symop_operation_xyz
1 x,y,z
2 1/2-x,1/2+y,1/2-z
3 -x,-y,-z
4 1/2+x,1/2-y,1/2+z

loop_
_atom_site_label
_atom_site_type_symbol
_atom_site_fract_x
_atom_site_fract_y
_atom_site_fract_z
_atom_site_U_iso_or_equiv
_atom_site_adp_type
_atom_site_occupancy
_atom_site_site_symmetry_order
_atom_site_calc_flag
_atom_site_refinement_flags_posn
_atom_site_refinement_flags_adp
_atom_site_refinement_flags_occupancy
_atom_site_disorder_assembly
_atom_site_disorder_group
Si1 Si 0.1197(6) 0.45630(16) 0.2012(5) 0.0663(17) Uani 0.554(6) 1 d D U P A 1
N1 N 0.2707(13) 0.3587(3) 0.3772(5) 0.0384(17) Uani 0.554(6) 1 d D U P A 1
Si2 Si 0.2399(6) 0.40418(14) 0.1452(4) 0.059(2) Uani 0.554(6) 1 d D . P A 1
Si3 Si 0.2340(5) 0.34934(16) 0.2503(4) 0.0474(14) Uani 0.554(6) 1 d D U P A 1
Si4 Si 0.1757(4) 0.39123(11) -0.0297(3) 0.0367(9) Uani 0.554(6) 1 d D U P A 1
Si5 Si 0.4637(6) 0.4235(2) 0.1616(5) 0.0678(15) Uani 0.554(6) 1 d D U P A 1
O2 O 0.3154(9) 0.3154(3) 0.1968(8) 0.057(3) Uani 0.554(6) 1 d D U P A 1
N2 N 0.2960(9) 0.3023(2) 0.4931(6) 0.0512(16) Uani 0.554(6) 1 d D U P A 1
N3 N 0.2687(9) 0.35984(19) 0.5615(6) 0.0471(16) Uani 0.554(6) 1 d D U P A 1
N5 N 0.0749(8) 0.3314(3) 0.2421(6) 0.0658(19) Uani 0.554(6) 1 d D U P A 1
C1 C 0.1841(13) 0.4694(4) 0.3371(8) 0.067(3) Uani 0.554(6) 1 d D U P A 1
H1A H 0.1276 0.4892 0.3633 0.101 Uiso 0.554(6) 1 calc R U P A 1
H1B H 0.2722 0.4801 0.3390 0.101 Uiso 0.554(6) 1 calc R U P A 1
H1C H 0.1867 0.4457 0.3808 0.101 Uiso 0.554(6) 1 calc R U P A 1
C2 C 0.3271(10) 0.2716(4) 0.4249(11) 0.0665(18) Uani 0.554(6) 1 d D U P A 1
C3 C 0.4495(10) 0.2701(3) 0.3971(10) 0.081(2) Uani 0.554(6) 1 d D U P A 1
C4 C 0.5574(12) 0.2978(4) 0.4353(10) 0.094(3) Uani 0.554(6) 1 d D U P A 1
H4 H 0.5143 0.3226 0.4553 0.113 Uiso 0.554(6) 1 calc R U P A 1
C5 C 0.6391(17) 0.2820(5) 0.5386(11) 0.112(4) Uani 0.554(6) 1 d D U P A 1
H5A H 0.7009 0.3024 0.5670 0.169 Uiso 0.554(6) 1 calc R U P A 1
H5B H 0.6866 0.2582 0.5231 0.169 Uiso 0.554(6) 1 calc R U P A 1
H5C H 0.5802 0.2757 0.5898 0.169 Uiso 0.554(6) 1 calc R U P A 1
C6 C -0.0567(10) 0.4400(4) 0.1943(10) 0.083(3) Uani 0.554(6) 1 d D U P A 1
H6A H -0.1084 0.4614 0.2190 0.125 Uiso 0.554(6) 1 calc R U P A 1
H6B H -0.0621 0.4166 0.2382 0.125 Uiso 0.554(6) 1 calc R U P A 1
H6C H -0.0904 0.4336 0.1221 0.125 Uiso 0.554(6) 1 calc R U P A 1
C7 C 0.2366(12) 0.4288(3) -0.1148(8) 0.052(2) Uani 0.554(6) 1 d D U P A 1
H7A H 0.1952 0.4249 -0.1865 0.078 Uiso 0.554(6) 1 calc R U P A 1
H7B H 0.3310 0.4261 -0.1123 0.078 Uiso 0.554(6) 1 calc R U P A 1
H7C H 0.2159 0.4552 -0.0909 0.078 Uiso 0.554(6) 1 calc R U P A 1
C8 C 0.2326(12) 0.3410(3) -0.0660(9) 0.054(3) Uani 0.554(6) 1 d D U P A 1
H8A H 0.1929 0.3344 -0.1366 0.082 Uiso 0.554(6) 1 calc R U P A 1
H8B H 0.2070 0.3213 -0.0170 0.082 Uiso 0.554(6) 1 calc R U P A 1
H8C H 0.3274 0.3411 -0.0633 0.082 Uiso 0.554(6) 1 calc R U P A 1
C9 C -0.0082(8) 0.3928(4) -0.0586(9) 0.058(3) Uani 0.554(6) 1 d D U P A 1
H9A H -0.0346 0.3853 -0.1313 0.086 Uiso 0.554(6) 1 calc R U P A 1
H9B H -0.0389 0.4196 -0.0467 0.086 Uiso 0.554(6) 1 calc R U P A 1
H9C H -0.0460 0.3742 -0.0127 0.086 Uiso 0.554(6) 1 calc R U P A 1
C10 C 0.4768(14) 0.4772(3) 0.1225(11) 0.086(3) Uani 0.554(6) 1 d D U P A 1
H10A H 0.5674 0.4858 0.1374 0.129 Uiso 0.554(6) 1 calc R U P A 1
H10B H 0.4222 0.4934 0.1620 0.129 Uiso 0.554(6) 1 calc R U P A 1
H10C H 0.4474 0.4800 0.0479 0.129 Uiso 0.554(6) 1 calc R U P A 1
C11 C 0.5371(12) 0.4203(4) 0.2990(8) 0.075(3) Uani 0.554(6) 1 d D U P A 1
H11A H 0.6274 0.4295 0.3053 0.113 Uiso 0.554(6) 1 calc R U P A 1
H11B H 0.5350 0.3929 0.3227 0.113 Uiso 0.554(6) 1 calc R U P A 1
H11C H 0.4879 0.4370 0.3419 0.113 Uiso 0.554(6) 1 calc R U P A 1
C12 C 0.5579(12) 0.3944(4) 0.0778(12) 0.090(4) Uani 0.554(6) 1 d D U P A 1
H12A H 0.6478 0.4040 0.0855 0.135 Uiso 0.554(6) 1 calc R U P A 1
H12B H 0.5192 0.3972 0.0051 0.135 Uiso 0.554(6) 1 calc R U P A 1
H12C H 0.5569 0.3665 0.0981 0.135 Uiso 0.554(6) 1 calc R U P A 1
C13 C 0.3689(8) 0.4233(2) 0.6099(10) 0.0571(17) Uani 0.554(6) 1 d D U P A 1
C14 C 0.3562(11) 0.4634(3) 0.6336(8) 0.0569(18) Uani 0.554(6) 1 d D U P A 1
H14 H 0.4310 0.4788 0.6566 0.068 Uiso 0.554(6) 1 calc R U P A 1
C15 C 0.2362(13) 0.4801(3) 0.6235(8) 0.0559(18) Uani 0.554(6) 1 d D U P A 1
H15 H 0.2292 0.5075 0.6385 0.067 Uiso 0.554(6) 1 calc R U P A 1
C16 C 0.1262(11) 0.4595(3) 0.5929(9) 0.0556(18) Uani 0.554(6) 1 d D U P A 1
H16 H 0.0441 0.4723 0.5863 0.067 Uiso 0.554(6) 1 calc R U P A 1
C17 C 0.1345(9) 0.4185(2) 0.5707(9) 0.0578(17) Uani 0.554(6) 1 d D U P A 1
C18 C 0.0185(9) 0.3958(4) 0.5332(8) 0.072(2) Uani 0.554(6) 1 d D U P A 1
H18 H 0.0494 0.3785 0.4788 0.087 Uiso 0.554(6) 1 calc R U P A 1
C19 C -0.0159(13) 0.3647(4) 0.6176(10) 0.090(3) Uani 0.554(6) 1 d D U P A 1
H19A H -0.1096 0.3593 0.6072 0.135 Uiso 0.554(6) 1 calc R U P A 1
H19B H 0.0088 0.3755 0.6876 0.135 Uiso 0.554(6) 1 calc R U P A 1
H19C H 0.0318 0.3401 0.6101 0.135 Uiso 0.554(6) 1 calc R U P A 1
C20 C -0.0927(11) 0.4171(4) 0.4739(10) 0.087(3) Uani 0.554(6) 1 d D U P A 1
H20A H -0.1598 0.3980 0.4469 0.130 Uiso 0.554(6) 1 calc R U P A 1
H20B H -0.0625 0.4314 0.4157 0.130 Uiso 0.554(6) 1 calc R U P A 1
H20C H -0.1290 0.4359 0.5200 0.130 Uiso 0.554(6) 1 calc R U P A 1
C21 C 0.5015(9) 0.4043(3) 0.6259(9) 0.071(2) Uani 0.554(6) 1 d D U P A 1
H21 H 0.4967 0.3784 0.5884 0.085 Uiso 0.554(6) 1 calc R U P A 1
C22 C 0.5461(12) 0.3969(4) 0.7393(10) 0.087(3) Uani 0.554(6) 1 d D U P A 1
H22A H 0.6410 0.3944 0.7503 0.131 Uiso 0.554(6) 1 calc R U P A 1
H22B H 0.5067 0.3724 0.7610 0.131 Uiso 0.554(6) 1 calc R U P A 1
H22C H 0.5195 0.4191 0.7805 0.131 Uiso 0.554(6) 1 calc R U P A 1
C23 C 0.6035(12) 0.4304(5) 0.5825(11) 0.103(3) Uani 0.554(6) 1 d D U P A 1
H23A H 0.6174 0.4545 0.6244 0.154 Uiso 0.554(6) 1 calc R U P A 1
H23B H 0.5726 0.4374 0.5102 0.154 Uiso 0.554(6) 1 calc R U P A 1
H23C H 0.6856 0.4158 0.5852 0.154 Uiso 0.554(6) 1 calc R U P A 1
C24 C 0.2791(10) 0.3318(2) 0.6411(6) 0.0489(17) Uani 0.554(6) 1 d D U P A 1
H24 H 0.2739 0.3371 0.7125 0.059 Uiso 0.554(6) 1 calc R U P A 1
C25 C 0.2974(10) 0.2969(2) 0.6009(6) 0.0496(17) Uani 0.554(6) 1 d D U P A 1
H25 H 0.3094 0.2726 0.6377 0.060 Uiso 0.554(6) 1 calc R U P A 1
C26 C 0.2292(10) 0.2443(3) 0.3887(10) 0.076(2) Uani 0.554(6) 1 d D U P A 1
C27 C 0.2674(14) 0.2146(3) 0.3201(10) 0.083(2) Uani 0.554(6) 1 d D U P A 1
H27 H 0.2061 0.1952 0.2929 0.099 Uiso 0.554(6) 1 calc R U P A 1
C28 C 0.3911(15) 0.2137(4) 0.2927(9) 0.087(2) Uani 0.554(6) 1 d D U P A 1
H28 H 0.4116 0.1941 0.2449 0.104 Uiso 0.554(6) 1 calc R U P A 1
C29 C 0.4837(12) 0.2391(4) 0.3305(9) 0.087(2) Uani 0.554(6) 1 d D U P A 1
H29 H 0.5699 0.2368 0.3135 0.105 Uiso 0.554(6) 1 calc R U P A 1
C30 C 0.6522(14) 0.3106(5) 0.3610(12) 0.120(4) Uani 0.554(6) 1 d D U P A 1
H30A H 0.6044 0.3154 0.2918 0.179 Uiso 0.554(6) 1 calc R U P A 1
H30B H 0.7166 0.2897 0.3565 0.179 Uiso 0.554(6) 1 calc R U P A 1
H30C H 0.6964 0.3349 0.3869 0.179 Uiso 0.554(6) 1 calc R U P A 1
C31 C 0.0937(11) 0.2479(3) 0.4189(8) 0.085(2) Uani 0.554(6) 1 d D U P A 1
H31 H 0.0782 0.2762 0.4357 0.103 Uiso 0.554(6) 1 calc R U P A 1
C32 C 0.0751(16) 0.2225(4) 0.5159(9) 0.103(4) Uani 0.554(6) 1 d D U P A 1
H32A H -0.0078 0.2294 0.5401 0.154 Uiso 0.554(6) 1 calc R U P A 1
H32B H 0.1465 0.2278 0.5714 0.154 Uiso 0.554(6) 1 calc R U P A 1
H32C H 0.0748 0.1945 0.4973 0.154 Uiso 0.554(6) 1 calc R U P A 1
C33 C -0.0079(14) 0.2355(4) 0.3283(10) 0.096(4) Uani 0.554(6) 1 d D U P A 1
H33A H -0.0944 0.2358 0.3511 0.144 Uiso 0.554(6) 1 calc R U P A 1
H33B H 0.0117 0.2088 0.3055 0.144 Uiso 0.554(6) 1 calc R U P A 1
H33C H -0.0060 0.2541 0.2704 0.144 Uiso 0.554(6) 1 calc R U P A 1
C34 C -0.0035(10) 0.3189(4) 0.1649(10) 0.068(2) Uani 0.554(6) 1 d D U P A 1
C35 C -0.1202(10) 0.3156(3) 0.1161(8) 0.070(3) Uani 0.554(6) 1 d D U P A 1
H35A H -0.1708 0.2976 0.1545 0.105 Uiso 0.554(6) 1 calc R U P A 1
H35B H -0.1161 0.3051 0.0461 0.105 Uiso 0.554(6) 1 calc R U P A 1
H35C H -0.1620 0.3416 0.1109 0.105 Uiso 0.554(6) 1 calc R U P A 1
C36 C 0.1235(15) 0.5009(3) 0.1157(10) 0.091(3) Uani 0.554(6) 1 d D U P A 1
H36A H 0.0773 0.5227 0.1445 0.137 Uiso 0.554(6) 1 calc R U P A 1
H36B H 0.0813 0.4946 0.0456 0.137 Uiso 0.554(6) 1 calc R U P A 1
H36C H 0.2140 0.5086 0.1124 0.137 Uiso 0.554(6) 1 calc R U P A 1
C37 C 0.283(4) 0.3420(3) 0.4664(5) 0.0440(16) Uani 0.554(6) 1 d D U P A 1
C38 C 0.2586(7) 0.4018(2) 0.5775(13) 0.0509(16) Uani 0.554(6) 1 d D U P A 1
Si1A Si 0.1708(8) 0.4617(2) 0.1985(6) 0.072(2) Uani 0.446(6) 1 d D U P A 2
N1A N 0.2617(18) 0.3583(4) 0.3740(6) 0.049(2) Uani 0.446(6) 1 d D U P A 2
Si2A Si 0.2593(6) 0.40400(16) 0.1434(5) 0.046(2) Uani 0.446(6) 1 d D . P A 2
Si3A Si 0.2474(7) 0.34938(19) 0.2477(5) 0.0536(19) Uani 0.446(6) 1 d D U P A 2
Si4A Si 0.1950(12) 0.3917(3) -0.0312(6) 0.133(5) Uani 0.446(6) 1 d D U P A 2
Si5A Si 0.4921(7) 0.4126(3) 0.1567(8) 0.086(3) Uani 0.446(6) 1 d D U P A 2
O2A O 0.3591(10) 0.3206(3) 0.2056(11) 0.053(3) Uani 0.446(6) 1 d D U P A 2
N2A N 0.3321(12) 0.3040(3) 0.4901(7) 0.0600(19) Uani 0.446(6) 1 d D U P A 2
N3A N 0.2967(13) 0.3608(3) 0.5581(7) 0.059(2) Uani 0.446(6) 1 d D U P A 2
N5A N 0.1075(9) 0.3200(2) 0.2155(8) 0.055(2) Uani 0.446(6) 1 d D U P A 2
C1A C 0.2370(18) 0.4710(5) 0.3371(9) 0.076(4) Uani 0.446(6) 1 d D U P A 2
H1D H 0.2002 0.4956 0.3606 0.115 Uiso 0.446(6) 1 calc R U P A 2
H1E H 0.3318 0.4733 0.3432 0.115 Uiso 0.446(6) 1 calc R U P A 2
H1F H 0.2137 0.4490 0.3802 0.115 Uiso 0.446(6) 1 calc R U P A 2
C2A C 0.3192(11) 0.2703(4) 0.4237(14) 0.0594(19) Uani 0.446(6) 1 d D U P A 2
C3A C 0.4336(11) 0.2597(4) 0.3889(11) 0.064(2) Uani 0.446(6) 1 d D U P A 2
C4A C 0.5557(11) 0.2829(4) 0.4071(10) 0.075(2) Uani 0.446(6) 1 d D U P A 2
H4A H 0.5293 0.3107 0.4208 0.091 Uiso 0.446(6) 1 calc R U P A 2
C5A C 0.6443(17) 0.2686(5) 0.5103(11) 0.093(4) Uani 0.446(6) 1 d D U P A 2
H5D H 0.7303 0.2810 0.5139 0.140 Uiso 0.446(6) 1 calc R U P A 2
H5E H 0.6536 0.2398 0.5090 0.140 Uiso 0.446(6) 1 calc R U P A 2
H5F H 0.6034 0.2763 0.5714 0.140 Uiso 0.446(6) 1 calc R U P A 2
C6A C -0.0133(14) 0.4598(5) 0.1886(12) 0.089(4) Uani 0.446(6) 1 d D U P A 2
H6D H -0.0464 0.4856 0.2070 0.134 Uiso 0.446(6) 1 calc R U P A 2
H6E H -0.0390 0.4397 0.2365 0.134 Uiso 0.446(6) 1 calc R U P A 2
H6F H -0.0497 0.4530 0.1172 0.134 Uiso 0.446(6) 1 calc R U P A 2
C7A C 0.245(3) 0.4323(6) -0.1130(14) 0.134(6) Uani 0.446(6) 1 d D U P A 2
H7D H 0.2239 0.4253 -0.1867 0.200 Uiso 0.446(6) 1 calc R U P A 2
H7E H 0.3393 0.4365 -0.0972 0.200 Uiso 0.446(6) 1 calc R U P A 2
H7F H 0.1994 0.4566 -0.0986 0.200 Uiso 0.446(6) 1 calc R U P A 2
C8A C 0.257(3) 0.3436(5) -0.0754(16) 0.132(6) Uani 0.446(6) 1 d D U P A 2
H8D H 0.2036 0.3352 -0.1397 0.199 Uiso 0.446(6) 1 calc R U P A 2
H8E H 0.2521 0.3235 -0.0213 0.199 Uiso 0.446(6) 1 calc R U P A 2
H8F H 0.3474 0.3466 -0.0883 0.199 Uiso 0.446(6) 1 calc R U P A 2
C9A C 0.0098(14) 0.3910(9) -0.0594(16) 0.143(6) Uani 0.446(6) 1 d D U P A 2
H9D H -0.0166 0.3960 -0.1337 0.215 Uiso 0.446(6) 1 calc R U P A 2
H9E H -0.0264 0.4116 -0.0183 0.215 Uiso 0.446(6) 1 calc R U P A 2
H9F H -0.0226 0.3651 -0.0408 0.215 Uiso 0.446(6) 1 calc R U P A 2
C10A C 0.5391(16) 0.4646(4) 0.1298(15) 0.098(4) Uani 0.446(6) 1 d D U P A 2
H10D H 0.5045 0.4717 0.0582 0.147 Uiso 0.446(6) 1 calc R U P A 2
H10E H 0.6341 0.4669 0.1387 0.147 Uiso 0.446(6) 1 calc R U P A 2
H10F H 0.5033 0.4825 0.1783 0.147 Uiso 0.446(6) 1 calc R U P A 2
C11A C 0.5641(15) 0.4002(6) 0.2901(11) 0.096(4) Uani 0.446(6) 1 d D U P A 2
H11D H 0.6590 0.3994 0.2936 0.144 Uiso 0.446(6) 1 calc R U P A 2
H11E H 0.5320 0.3744 0.3095 0.144 Uiso 0.446(6) 1 calc R U P A 2
H11F H 0.5395 0.4204 0.3383 0.144 Uiso 0.446(6) 1 calc R U P A 2
C12A C 0.5578(16) 0.3789(6) 0.0644(14) 0.100(5) Uani 0.446(6) 1 d D U P A 2
H12D H 0.6531 0.3798 0.0757 0.149 Uiso 0.446(6) 1 calc R U P A 2
H12E H 0.5270 0.3872 -0.0071 0.149 Uiso 0.446(6) 1 calc R U P A 2
H12F H 0.5283 0.3519 0.0754 0.149 Uiso 0.446(6) 1 calc R U P A 2
C13A C 0.3408(10) 0.4295(3) 0.5969(11) 0.060(2) Uani 0.446(6) 1 d D U P A 2
C14A C 0.2954(15) 0.4675(3) 0.6163(10) 0.062(2) Uani 0.446(6) 1 d D U P A 2
H14A H 0.3551 0.4885 0.6333 0.075 Uiso 0.446(6) 1 calc R U P A 2
C15A C 0.1654(17) 0.4740(4) 0.6105(11) 0.065(2) Uani 0.446(6) 1 d D U P A 2
H15A H 0.1363 0.4998 0.6245 0.078 Uiso 0.446(6) 1 calc R U P A 2
C16A C 0.0755(13) 0.4455(4) 0.5858(11) 0.070(2) Uani 0.446(6) 1 d D U P A 2
H16A H -0.0144 0.4513 0.5830 0.084 Uiso 0.446(6) 1 calc R U P A 2
C17A C 0.1166(10) 0.4067(4) 0.5640(12) 0.071(2) Uani 0.446(6) 1 d D U P A 2
C18A C 0.0141(12) 0.3766(4) 0.5411(10) 0.082(3) Uani 0.446(6) 1 d D U P A 2
H18A H 0.0521 0.3494 0.5430 0.099 Uiso 0.446(6) 1 calc R U P A 2
C19A C -0.0730(17) 0.3831(5) 0.6365(11) 0.097(4) Uani 0.446(6) 1 d D U P A 2
H19D H -0.1493 0.3658 0.6264 0.146 Uiso 0.446(6) 1 calc R U P A 2
H19E H -0.1012 0.4107 0.6375 0.146 Uiso 0.446(6) 1 calc R U P A 2
H19F H -0.0205 0.3766 0.7027 0.146 Uiso 0.446(6) 1 calc R U P A 2
C20A C -0.0753(15) 0.3834(6) 0.4414(10) 0.099(4) Uani 0.446(6) 1 d D U P A 2
H20D H -0.1659 0.3820 0.4553 0.148 Uiso 0.446(6) 1 calc R U P A 2
H20E H -0.0600 0.3630 0.3906 0.148 Uiso 0.446(6) 1 calc R U P A 2
H20F H -0.0581 0.4095 0.4134 0.148 Uiso 0.446(6) 1 calc R U P A 2
C21A C 0.4844(10) 0.4212(4) 0.6022(9) 0.065(2) Uani 0.446(6) 1 d D U P A 2
H21A H 0.4968 0.3960 0.5644 0.078 Uiso 0.446(6) 1 calc R U P A 2
C22A C 0.5521(15) 0.4178(5) 0.7126(10) 0.081(4) Uani 0.446(6) 1 d D U P A 2
H22D H 0.6439 0.4113 0.7112 0.121 Uiso 0.446(6) 1 calc R U P A 2
H22E H 0.5106 0.3970 0.7493 0.121 Uiso 0.446(6) 1 calc R U P A 2
H22F H 0.5455 0.4430 0.7488 0.121 Uiso 0.446(6) 1 calc R U P A 2
C23A C 0.5574(15) 0.4547(5) 0.5532(12) 0.085(4) Uani 0.446(6) 1 d D U P A 2
H23D H 0.6335 0.4437 0.5256 0.127 Uiso 0.446(6) 1 calc R U P A 2
H23E H 0.5856 0.4746 0.6063 0.127 Uiso 0.446(6) 1 calc R U P A 2
H23F H 0.4994 0.4670 0.4965 0.127 Uiso 0.446(6) 1 calc R U P A 2
C24A C 0.3439(15) 0.3355(3) 0.6383(8) 0.063(2) Uani 0.446(6) 1 d D U P A 2
H24A H 0.3595 0.3422 0.7101 0.076 Uiso 0.446(6) 1 calc R U P A 2
C25A C 0.3635(15) 0.3007(3) 0.5983(8) 0.065(2) Uani 0.446(6) 1 d D U P A 2
H25A H 0.3932 0.2776 0.6357 0.078 Uiso 0.446(6) 1 calc R U P A 2
C26A C 0.2031(11) 0.2488(4) 0.4026(12) 0.062(2) Uani 0.446(6) 1 d D U P A 2
C27A C 0.2120(13) 0.2142(3) 0.3407(10) 0.062(2) Uani 0.446(6) 1 d D U P A 2
H27A H 0.1375 0.1980 0.3238 0.074 Uiso 0.446(6) 1 calc R U P A 2
C28A C 0.3276(15) 0.2041(3) 0.3053(10) 0.060(2) Uani 0.446(6) 1 d D U P A 2
H28A H 0.3297 0.1811 0.2636 0.072 Uiso 0.446(6) 1 calc R U P A 2
C29A C 0.4362(13) 0.2250(4) 0.3267(11) 0.062(2) Uani 0.446(6) 1 d D U P A 2
H29A H 0.5140 0.2171 0.3011 0.074 Uiso 0.446(6) 1 calc R U P A 2
C30A C 0.6430(15) 0.2854(6) 0.3219(12) 0.092(4) Uani 0.446(6) 1 d D U P A 2
H30D H 0.6102 0.3059 0.2718 0.138 Uiso 0.446(6) 1 calc R U P A 2
H30E H 0.6435 0.2599 0.2862 0.138 Uiso 0.446(6) 1 calc R U P A 2
H30F H 0.7316 0.2921 0.3526 0.138 Uiso 0.446(6) 1 calc R U P A 2
C31A C 0.0796(11) 0.2613(4) 0.4447(10) 0.074(2) Uani 0.446(6) 1 d D U P A 2
H31A H 0.0821 0.2905 0.4563 0.089 Uiso 0.446(6) 1 calc R U P A 2
C32A C 0.0679(19) 0.2404(5) 0.5496(11) 0.095(4) Uani 0.446(6) 1 d D U P A 2
H32D H -0.0102 0.2499 0.5773 0.143 Uiso 0.446(6) 1 calc R U P A 2
H32E H 0.1448 0.2464 0.5994 0.143 Uiso 0.446(6) 1 calc R U P A 2
H32F H 0.0616 0.2118 0.5386 0.143 Uiso 0.446(6) 1 calc R U P A 2
C33A C -0.0393(13) 0.2513(5) 0.3656(12) 0.086(4) Uani 0.446(6) 1 d D U P A 2
H33D H -0.1187 0.2546 0.3982 0.129 Uiso 0.446(6) 1 calc R U P A 2
H33E H -0.0330 0.2238 0.3427 0.129 Uiso 0.446(6) 1 calc R U P A 2
H33F H -0.0418 0.2689 0.3054 0.129 Uiso 0.446(6) 1 calc R U P A 2
C34A C -0.0113(12) 0.3274(5) 0.1839(14) 0.064(3) Uani 0.446(6) 1 d D U P A 2
C35A C -0.1258(14) 0.3439(6) 0.1723(15) 0.109(4) Uani 0.446(6) 1 d D U P A 2
H35D H -0.1258 0.3663 0.2202 0.163 Uiso 0.446(6) 1 calc R U P A 2
H35E H -0.1911 0.3245 0.1876 0.163 Uiso 0.446(6) 1 calc R U P A 2
H35F H -0.1466 0.3532 0.1005 0.163 Uiso 0.446(6) 1 calc R U P A 2
C36A C 0.2105(18) 0.5051(4) 0.1177(13) 0.088(4) Uani 0.446(6) 1 d D U P A 2
H36D H 0.1712 0.5291 0.1426 0.131 Uiso 0.446(6) 1 calc R U P A 2
H36E H 0.1759 0.5005 0.0447 0.131 Uiso 0.446(6) 1 calc R U P A 2
H36F H 0.3050 0.5085 0.1237 0.131 Uiso 0.446(6) 1 calc R U P A 2
C37A C 0.287(6) 0.3416(5) 0.4623(7) 0.055(2) Uani 0.446(6) 1 d D U P A 2
C38A C 0.2494(9) 0.4001(3) 0.5739(17) 0.061(2) Uani 0.446(6) 1 d D U P A 2

loop_
_atom_site_aniso_label
_atom_site_aniso_U_11
_atom_site_aniso_U_22
_atom_site_aniso_U_33
_atom_site_aniso_U_23
_atom_site_aniso_U_13
_atom_site_aniso_U_12
Si1 0.091(4) 0.046(2) 0.056(2) -0.0077(17) -0.012(2) 0.024(2)
N1 0.051(3) 0.028(3) 0.033(3) 0.004(3) -0.007(3) -0.010(3)
Si2 0.106(4) 0.042(3) 0.031(3) 0.008(2) 0.013(2) 0.031(3)
Si3 0.060(2) 0.040(2) 0.037(2) 0.0070(19) -0.0117(18) -0.0141(19)
Si4 0.0447(17) 0.0327(18) 0.028(2) 0.0082(14) -0.0130(12) -0.0027(12)
Si5 0.075(3) 0.073(3) 0.053(2) -0.0042(19) -0.003(2) -0.021(2)
O2 0.078(6) 0.052(4) 0.037(4) -0.001(3) -0.011(4) 0.014(4)
N2 0.080(3) 0.032(3) 0.035(3) 0.003(2) -0.018(3) 0.005(3)
N3 0.069(3) 0.035(3) 0.034(3) 0.001(2) -0.005(2) 0.004(2)
N5 0.070(4) 0.068(3) 0.054(3) 0.016(3) -0.012(3) -0.018(3)
C1 0.085(7) 0.050(5) 0.062(5) -0.017(5) -0.005(5) 0.018(5)
C2 0.106(4) 0.036(3) 0.047(3) -0.002(3) -0.033(3) 0.016(3)
C3 0.118(4) 0.049(3) 0.064(3) -0.007(3) -0.040(3) 0.017(3)
C4 0.124(5) 0.066(4) 0.081(4) -0.015(4) -0.036(4) 0.020(4)
C5 0.141(8) 0.093(8) 0.090(7) -0.030(6) -0.038(7) 0.015(7)
C6 0.091(7) 0.073(6) 0.082(6) -0.016(6) -0.001(5) 0.017(5)
C7 0.060(5) 0.054(5) 0.041(5) 0.013(4) 0.002(4) -0.004(4)
C8 0.070(5) 0.051(5) 0.037(5) -0.008(4) -0.013(4) 0.010(4)
C9 0.054(5) 0.062(5) 0.048(5) 0.016(4) -0.025(4) -0.003(4)
C10 0.090(7) 0.082(6) 0.084(6) 0.006(5) 0.002(6) -0.028(6)
C11 0.079(6) 0.071(6) 0.069(5) 0.000(5) -0.019(5) -0.012(5)
C12 0.081(6) 0.095(7) 0.092(6) -0.030(6) 0.007(6) -0.010(6)
C13 0.070(3) 0.047(3) 0.056(3) -0.013(3) 0.016(3) 0.000(3)
C14 0.071(4) 0.044(3) 0.057(4) -0.012(3) 0.014(3) -0.002(3)
C15 0.071(4) 0.042(3) 0.056(4) -0.008(3) 0.011(3) 0.000(3)
C16 0.068(4) 0.043(3) 0.056(4) -0.004(3) 0.008(3) 0.000(3)
C17 0.071(3) 0.049(3) 0.052(3) 0.000(3) 0.004(3) 0.001(3)
C18 0.078(4) 0.070(4) 0.066(4) 0.011(4) 0.000(3) -0.001(4)
C19 0.086(7) 0.108(7) 0.075(6) 0.009(6) 0.007(5) -0.002(6)
C20 0.075(6) 0.102(7) 0.079(6) 0.021(6) -0.003(5) 0.005(5)
C21 0.072(4) 0.064(4) 0.078(4) -0.016(4) 0.017(4) 0.002(3)
C22 0.082(6) 0.077(6) 0.104(7) 0.008(6) 0.013(6) 0.015(6)
C23 0.091(7) 0.108(7) 0.109(7) -0.009(6) 0.014(6) -0.003(6)
C24 0.071(4) 0.040(3) 0.032(3) 0.003(2) -0.007(3) 0.005(3)
C25 0.073(4) 0.038(3) 0.033(3) 0.006(2) -0.013(3) 0.003(3)
C26 0.122(4) 0.040(3) 0.053(3) -0.003(3) -0.039(3) 0.015(3)
C27 0.126(5) 0.046(3) 0.062(4) -0.008(3) -0.041(4) 0.018(4)
C28 0.128(5) 0.050(4) 0.069(4) -0.012(3) -0.042(4) 0.020(4)
C29 0.124(5) 0.050(4) 0.073(4) -0.009(3) -0.041(4) 0.022(4)
C30 0.134(8) 0.094(7) 0.115(8) -0.010(7) -0.043(7) 0.033(7)
C31 0.134(5) 0.050(4) 0.060(4) -0.002(3) -0.035(4) 0.009(4)
C32 0.152(8) 0.077(6) 0.068(6) 0.001(5) -0.027(6) 0.002(7)
C33 0.143(8) 0.059(6) 0.073(6) -0.005(5) -0.031(6) -0.005(6)
C34 0.070(4) 0.063(4) 0.065(4) 0.017(4) -0.011(4) -0.020(4)
C35 0.082(6) 0.051(5) 0.067(5) 0.009(4) -0.022(5) -0.028(4)
C36 0.116(7) 0.063(6) 0.086(6) 0.009(5) -0.014(6) 0.031(6)
C37 0.065(3) 0.029(3) 0.034(3) 0.003(2) -0.011(3) -0.002(3)
C38 0.069(3) 0.041(3) 0.043(3) -0.004(3) 0.008(3) 0.004(3)
Si1A 0.105(6) 0.054(3) 0.052(2) 0.013(2) -0.005(3) 0.019(3)
N1A 0.073(4) 0.032(4) 0.040(4) -0.001(3) 0.001(3) 0.020(3)
Si2A 0.059(3) 0.037(4) 0.038(4) 0.004(3) -0.016(2) -0.022(3)
Si3A 0.082(3) 0.034(3) 0.043(3) 0.000(2) 0.003(3) 0.025(2)
Si4A 0.240(11) 0.107(7) 0.054(5) -0.005(4) 0.024(5) -0.017(7)
Si5A 0.080(4) 0.093(5) 0.085(4) 0.024(4) 0.004(3) -0.020(3)
O2A 0.055(5) 0.052(5) 0.046(5) -0.011(4) -0.013(4) 0.017(4)
N2A 0.091(4) 0.042(3) 0.042(3) 0.002(3) -0.011(3) 0.014(3)
N3A 0.086(4) 0.047(3) 0.039(3) 0.001(3) -0.008(3) 0.013(3)
N5A 0.075(4) 0.038(3) 0.050(4) -0.008(3) 0.005(4) 0.019(3)
C1A 0.108(9) 0.058(7) 0.061(6) -0.001(6) 0.001(6) 0.014(7)
C2A 0.087(4) 0.042(3) 0.046(3) 0.003(3) -0.003(3) 0.012(3)
C3A 0.087(4) 0.046(4) 0.054(4) 0.000(3) -0.004(3) 0.010(3)
C4A 0.093(5) 0.059(5) 0.071(5) -0.002(4) -0.003(4) 0.009(4)
C5A 0.113(8) 0.076(8) 0.081(8) -0.022(7) -0.022(7) -0.001(7)
C6A 0.117(9) 0.077(7) 0.070(6) 0.012(6) 0.000(7) 0.024(7)
C7A 0.238(13) 0.114(10) 0.052(8) 0.006(8) 0.030(9) -0.018(10)
C8A 0.235(13) 0.110(10) 0.054(8) -0.012(8) 0.024(9) -0.012(10)
C9A 0.239(13) 0.120(10) 0.069(9) -0.006(8) 0.014(10) -0.018(11)
C10A 0.084(8) 0.100(9) 0.107(8) 0.020(7) 0.005(7) -0.018(7)
C11A 0.081(8) 0.105(9) 0.096(8) 0.029(7) -0.011(7) -0.011(7)
C12A 0.088(8) 0.103(9) 0.108(8) -0.003(8) 0.009(7) -0.005(7)
C13A 0.083(4) 0.056(4) 0.041(3) -0.003(3) 0.005(3) 0.014(3)
C14A 0.082(5) 0.059(4) 0.045(4) -0.004(3) 0.002(4) 0.017(4)
C15A 0.083(5) 0.063(4) 0.048(4) -0.005(4) 0.002(4) 0.019(4)
C16A 0.084(5) 0.069(4) 0.052(4) -0.001(4) -0.003(4) 0.020(4)
C17A 0.087(4) 0.071(4) 0.050(4) 0.003(3) -0.007(3) 0.014(4)
C18A 0.094(5) 0.085(5) 0.062(4) 0.014(4) -0.010(4) 0.005(4)
C19A 0.116(8) 0.094(8) 0.076(7) 0.021(7) -0.006(7) 0.010(7)
C20A 0.097(8) 0.118(8) 0.076(7) 0.013(7) -0.008(6) -0.008(7)
C21A 0.086(5) 0.059(4) 0.050(4) 0.001(4) 0.005(4) 0.008(4)
C22A 0.102(8) 0.072(7) 0.068(7) 0.007(6) 0.007(6) 0.012(7)
C23A 0.093(8) 0.074(7) 0.084(7) -0.006(6) -0.002(6) -0.013(6)
C24A 0.091(4) 0.052(4) 0.042(4) 0.001(3) -0.013(4) 0.012(4)
C25A 0.094(4) 0.050(4) 0.044(4) 0.002(3) -0.015(4) 0.012(4)
C26A 0.087(4) 0.045(3) 0.052(4) 0.004(3) 0.002(3) 0.007(3)
C27A 0.086(4) 0.043(4) 0.053(4) 0.003(3) 0.000(4) 0.006(4)
C28A 0.084(5) 0.041(4) 0.053(4) -0.003(3) 0.000(4) 0.008(4)
C29A 0.085(4) 0.043(4) 0.055(4) -0.003(4) -0.002(4) 0.010(4)
C30A 0.089(7) 0.091(7) 0.094(7) -0.005(7) 0.004(6) 0.002(7)
C31A 0.096(5) 0.059(4) 0.067(5) 0.001(4) 0.009(4) 0.004(4)
C32A 0.120(8) 0.079(7) 0.087(8) -0.005(7) 0.014(7) 0.005(7)
C33A 0.096(8) 0.083(8) 0.081(7) 0.008(6) 0.016(6) -0.007(7)
C34A 0.079(5) 0.053(5) 0.059(5) 0.000(4) 0.003(5) 0.010(4)
C35A 0.123(8) 0.101(8) 0.096(8) 0.015(7) -0.008(7) 0.000(7)
C36A 0.119(9) 0.063(6) 0.076(6) 0.018(6) -0.008(7) 0.010(7)
C37A 0.082(4) 0.039(3) 0.040(3) -0.001(3) -0.006(3) 0.015(3)
C38A 0.085(4) 0.056(3) 0.040(3) 0.000(3) -0.001(3) 0.015(3)

loop_
_atom_type_symbol
_atom_type_description
_atom_type_scat_dispersion_real
_atom_type_scat_dispersion_imag
_atom_type_scat_source
C C 0.0033 0.0016 ' International Tables Vol C Tables 4.2.6.8 and 6.1.1.4'
H H 0.0000 0.0000 ' International Tables Vol C Tables 4.2.6.8 and 6.1.1.4'
N N 0.0061 0.0033 ' International Tables Vol C Tables 4.2.6.8 and 6.1.1.4'
O O 0.0106 0.0060 ' International Tables Vol C Tables 4.2.6.8 and 6.1.1.4'
Si Si 0.0817 0.0704 ' International Tables Vol C Tables 4.2.6.8 and 6.1.1.4'

loop_
_geom_angle_atom_site_label_1
_geom_angle_atom_site_label_2
_geom_angle_atom_site_label_3
_geom_angle
C1 Si1 C36 109.7(5)
C1 Si1 C6 110.0(6)
C36 Si1 C6 107.4(6)
C1 Si1 Si2 109.5(4)
C36 Si1 Si2 111.8(5)
C6 Si1 Si2 108.4(4)
C37 N1 Si3 142.1(9)
Si3 Si2 Si4 113.5(2)
Si3 Si2 Si1 111.7(3)
Si4 Si2 Si1 110.5(3)
Si3 Si2 Si5 105.4(3)
Si4 Si2 Si5 107.0(2)
Si1 Si2 Si5 108.5(3)
O2 Si3 N1 119.2(5)
O2 Si3 N5 105.4(5)
N1 Si3 N5 102.7(5)
O2 Si3 Si2 105.1(4)
N1 Si3 Si2 114.1(4)
N5 Si3 Si2 109.9(4)
C7 Si4 C8 109.3(5)
C7 Si4 C9 106.0(4)
C8 Si4 C9 108.4(4)
C7 Si4 Si2 112.1(4)
C8 Si4 Si2 110.8(3)
C9 Si4 Si2 110.1(4)
C12 Si5 C11 110.7(6)
C12 Si5 C10 107.1(6)
C11 Si5 C10 106.1(5)
C12 Si5 Si2 112.6(4)
C11 Si5 Si2 110.2(4)
C10 Si5 Si2 109.8(5)
C37 N2 C25 111.2(5)
C37 N2 C2 124.8(9)
C25 N2 C2 123.1(7)
C24 N3 C37 110.6(5)
C24 N3 C38 124.4(7)
C37 N3 C38 124.8(8)
C34 N5 Si3 131.5(9)
Si1 C1 H1A 109.5
Si1 C1 H1B 109.5
H1A C1 H1B 109.5
Si1 C1 H1C 109.5
H1A C1 H1C 109.5
H1B C1 H1C 109.5
C3 C2 C26 122.9(7)
C3 C2 N2 118.9(7)
C26 C2 N2 118.2(8)
C2 C3 C29 119.9(9)
C2 C3 C4 124.8(9)
C29 C3 C4 115.2(10)
C3 C4 C30 119.0(11)
C3 C4 C5 111.4(9)
C30 C4 C5 108.1(10)
C3 C4 H4 105.8
C30 C4 H4 105.8
C5 C4 H4 105.8
C4 C5 H5A 109.5
C4 C5 H5B 109.5
H5A C5 H5B 109.5
C4 C5 H5C 109.5
H5A C5 H5C 109.5
H5B C5 H5C 109.5
Si1 C6 H6A 109.5
Si1 C6 H6B 109.5
H6A C6 H6B 109.5
Si1 C6 H6C 109.5
H6A C6 H6C 109.5
H6B C6 H6C 109.5
Si4 C7 H7A 109.5
Si4 C7 H7B 109.5
H7A C7 H7B 109.5
Si4 C7 H7C 109.5
H7A C7 H7C 109.5
H7B C7 H7C 109.5
Si4 C8 H8A 109.5
Si4 C8 H8B 109.5
H8A C8 H8B 109.5
Si4 C8 H8C 109.5
H8A C8 H8C 109.5
H8B C8 H8C 109.5
Si4 C9 H9A 109.5
Si4 C9 H9B 109.5
H9A C9 H9B 109.5
Si4 C9 H9C 109.5
H9A C9 H9C 109.5
H9B C9 H9C 109.5
Si5 C10 H10A 109.5
Si5 C10 H10B 109.5
H10A C10 H10B 109.5
Si5 C10 H10C 109.5
H10A C10 H10C 109.5
H10B C10 H10C 109.5
Si5 C11 H11A 109.5
Si5 C11 H11B 109.5
H11A C11 H11B 109.5
Si5 C11 H11C 109.5
H11A C11 H11C 109.5
H11B C11 H11C 109.5
Si5 C12 H12A 109.5
Si5 C12 H12B 109.5
H12A C12 H12B 109.5
Si5 C12 H12C 109.5
H12A C12 H12C 109.5
H12B C12 H12C 109.5
C38 C13 C14 118.7(8)
C38 C13 C21 121.7(7)
C14 C13 C21 119.5(8)
C15 C14 C13 119.5(8)
C15 C14 H14 120.2
C13 C14 H14 120.2
C16 C15 C14 122.7(8)
C16 C15 H15 118.6
C14 C15 H15 118.6
C15 C16 C17 119.5(9)
C15 C16 H16 120.2
C17 C16 H16 120.2
C38 C17 C16 117.3(8)
C38 C17 C18 121.6(8)
C16 C17 C18 120.8(9)
C17 C18 C20 118.0(10)
C17 C18 C19 111.6(8)
C20 C18 C19 116.6(9)
C17 C18 H18 102.6
C20 C18 H18 102.6
C19 C18 H18 102.6
C18 C19 H19A 109.5
C18 C19 H19B 109.5
H19A C19 H19B 109.5
C18 C19 H19C 109.5
H19A C19 H19C 109.5
H19B C19 H19C 109.5
C18 C20 H20A 109.5
C18 C20 H20B 109.5
H20A C20 H20B 109.5
C18 C20 H20C 109.5
H20A C20 H20C 109.5
H20B C20 H20C 109.5
C22 C21 C13 111.4(8)
C22 C21 C23 108.2(9)
C13 C21 C23 111.3(10)
C22 C21 H21 108.6
C13 C21 H21 108.6
C23 C21 H21 108.6
C21 C22 H22A 109.5
C21 C22 H22B 109.5
H22A C22 H22B 109.5
C21 C22 H22C 109.5
H22A C22 H22C 109.5
H22B C22 H22C 109.5
C21 C23 H23A 109.5
C21 C23 H23B 109.5
H23A C23 H23B 109.5
C21 C23 H23C 109.5
H23A C23 H23C 109.5
H23B C23 H23C 109.5
C25 C24 N3 108.6(6)
C25 C24 H24 125.7
N3 C24 H24 125.7
C24 C25 N2 107.1(6)
C24 C25 H25 126.5
N2 C25 H25 126.5
C2 C26 C27 115.0(9)
C2 C26 C31 121.1(8)
C27 C26 C31 123.9(9)
C28 C27 C26 121.3(10)
C28 C27 H27 119.3
C26 C27 H27 119.3
C29 C28 C27 122.8(10)
C29 C28 H28 118.6
C27 C28 H28 118.6
C28 C29 C3 118.1(10)
C28 C29 H29 121.0
C3 C29 H29 121.0
C4 C30 H30A 109.5
C4 C30 H30B 109.5
H30A C30 H30B 109.5
C4 C30 H30C 109.5
H30A C30 H30C 109.5
H30B C30 H30C 109.5
C26 C31 C33 110.6(10)
C26 C31 C32 112.5(9)
C33 C31 C32 108.9(9)
C26 C31 H31 108.3
C33 C31 H31 108.3
C32 C31 H31 108.3
C31 C32 H32A 109.5
C31 C32 H32B 109.5
H32A C32 H32B 109.5
C31 C32 H32C 109.5
H32A C32 H32C 109.5
H32B C32 H32C 109.5
C31 C33 H33A 109.5
C31 C33 H33B 109.5
H33A C33 H33B 109.5
C31 C33 H33C 109.5
H33A C33 H33C 109.5
H33B C33 H33C 109.5
N5 C34 C35 150.6(14)
C34 C35 H35A 109.5
C34 C35 H35B 109.5
H35A C35 H35B 109.5
C34 C35 H35C 109.5
H35A C35 H35C 109.5
H35B C35 H35C 109.5
Si1 C36 H36A 109.5
Si1 C36 H36B 109.5
H36A C36 H36B 109.5
Si1 C36 H36C 109.5
H36A C36 H36C 109.5
H36B C36 H36C 109.5
N1 C37 N2 130.5(7)
N1 C37 N3 126.6(7)
N2 C37 N3 102.4(7)
C13 C38 C17 122.1(7)
C13 C38 N3 119.4(7)
C17 C38 N3 118.1(7)
C1A Si1A C36A 108.9(7)
C1A Si1A C6A 108.3(7)
C36A Si1A C6A 106.2(7)
C1A Si1A Si2A 109.2(5)
C36A Si1A Si2A 111.4(6)
C6A Si1A Si2A 112.8(6)
C37A N1A Si3A 142.4(9)
Si3A Si2A Si1A 116.4(3)
Si3A Si2A Si4A 113.6(3)
Si1A Si2A Si4A 112.2(4)
Si3A Si2A Si5A 100.6(3)
Si1A Si2A Si5A 108.0(3)
Si4A Si2A Si5A 104.5(4)
N1A Si3A O2A 117.0(7)
N1A Si3A N5A 107.7(7)
O2A Si3A N5A 100.3(5)
N1A Si3A Si2A 115.5(5)
O2A Si3A Si2A 100.7(5)
N5A Si3A Si2A 114.7(4)
C7A Si4A C8A 109.8(8)
C7A Si4A C9A 104.5(8)
C8A Si4A C9A 107.9(8)
C7A Si4A Si2A 111.1(7)
C8A Si4A Si2A 112.9(7)
C9A Si4A Si2A 110.3(7)
C11A Si5A C12A 109.3(8)
C11A Si5A C10A 107.7(7)
C12A Si5A C10A 109.5(7)
C11A Si5A Si2A 108.7(5)
C12A Si5A Si2A 109.2(6)
C10A Si5A Si2A 112.4(6)
C37A N2A C25A 111.0(7)
C37A N2A C2A 125.2(11)
C25A N2A C2A 122.1(9)
C24A N3A C37A 110.8(7)
C24A N3A C38A 123.9(9)
C37A N3A C38A 124.9(10)
C34A N5A Si3A 134.2(10)
Si1A C1A H1D 109.5
Si1A C1A H1E 109.5
H1D C1A H1E 109.5
Si1A C1A H1F 109.5
H1D C1A H1F 109.5
H1E C1A H1F 109.5
C3A C2A C26A 124.0(8)
C3A C2A N2A 112.9(8)
C26A C2A N2A 122.9(9)
C2A C3A C29A 118.7(9)
C2A C3A C4A 124.6(9)
C29A C3A C4A 116.6(10)
C3A C4A C30A 119.4(11)
C3A C4A C5A 111.2(10)
C30A C4A C5A 107.0(10)
C3A C4A H4A 106.1
C30A C4A H4A 106.1
C5A C4A H4A 106.1
C4A C5A H5D 109.5
C4A C5A H5E 109.5
H5D C5A H5E 109.5
C4A C5A H5F 109.5
H5D C5A H5F 109.5
H5E C5A H5F 109.5
Si1A C6A H6D 109.5
Si1A C6A H6E 109.5
H6D C6A H6E 109.5
Si1A C6A H6F 109.5
H6D C6A H6F 109.5
H6E C6A H6F 109.5
Si4A C7A H7D 109.5
Si4A C7A H7E 109.5
H7D C7A H7E 109.5
Si4A C7A H7F 109.5
H7D C7A H7F 109.5
H7E C7A H7F 109.5
Si4A C8A H8D 109.5
Si4A C8A H8E 109.5
H8D C8A H8E 109.5
Si4A C8A H8F 109.5
H8D C8A H8F 109.5
H8E C8A H8F 109.5
Si4A C9A H9D 109.5
Si4A C9A H9E 109.5
H9D C9A H9E 109.5
Si4A C9A H9F 109.5
H9D C9A H9F 109.5
H9E C9A H9F 109.5
Si5A C10A H10D 109.5
Si5A C10A H10E 109.5
H10D C10A H10E 109.5
Si5A C10A H10F 109.5
H10D C10A H10F 109.5
H10E C10A H10F 109.5
Si5A C11A H11D 109.5
Si5A C11A H11E 109.5
H11D C11A H11E 109.5
Si5A C11A H11F 109.5
H11D C11A H11F 109.5
H11E C11A H11F 109.5
Si5A C12A H12D 109.5
Si5A C12A H12E 109.5
H12D C12A H12E 109.5
Si5A C12A H12F 109.5
H12D C12A H12F 109.5
H12E C12A H12F 109.5
C38A C13A C14A 117.6(9)
C38A C13A C21A 121.6(8)
C14A C13A C21A 120.9(9)
C15A C14A C13A 119.4(10)
C15A C14A H14A 120.3
C13A C14A H14A 120.3
C16A C15A C14A 123.2(10)
C16A C15A H15A 118.4
C14A C15A H15A 118.4
C15A C16A C17A 119.5(10)
C15A C16A H16A 120.3
C17A C16A H16A 120.3
C38A C17A C16A 116.8(10)
C38A C17A C18A 126.1(9)
C16A C17A C18A 116.9(10)
C17A C18A C20A 114.5(12)
C17A C18A C19A 102.0(9)
C20A C18A C19A 106.8(10)
C17A C18A H18A 111.0
C20A C18A H18A 111.0
C19A C18A H18A 111.0
C18A C19A H19D 109.5
C18A C19A H19E 109.5
H19D C19A H19E 109.5
C18A C19A H19F 109.5
H19D C19A H19F 109.5
H19E C19A H19F 109.5
C18A C20A H20D 109.5
C18A C20A H20E 109.5
H20D C20A H20E 109.5
C18A C20A H20F 109.5
H20D C20A H20F 109.5
H20E C20A H20F 109.5
C13A C21A C22A 113.1(9)
C13A C21A C23A 112.3(10)
C22A C21A C23A 104.6(9)
C13A C21A H21A 108.9
C22A C21A H21A 108.9
C23A C21A H21A 108.9
C21A C22A H22D 109.5
C21A C22A H22E 109.5
H22D C22A H22E 109.5
C21A C22A H22F 109.5
H22D C22A H22F 109.5
H22E C22A H22F 109.5
C21A C23A H23D 109.5
C21A C23A H23E 109.5
H23D C23A H23E 109.5
C21A C23A H23F 109.5
H23D C23A H23F 109.5
H23E C23A H23F 109.5
C25A C24A N3A 108.4(7)
C25A C24A H24A 125.8
N3A C24A H24A 125.8
C24A C25A N2A 107.2(7)
C24A C25A H25A 126.4
N2A C25A H25A 126.4
C2A C26A C27A 114.7(9)
C2A C26A C31A 122.0(9)
C27A C26A C31A 123.2(9)
C28A C27A C26A 120.7(10)
C28A C27A H27A 119.7
C26A C27A H27A 119.7
C29A C28A C27A 123.2(10)
C29A C28A H28A 118.4
C27A C28A H28A 118.4
C28A C29A C3A 118.7(10)
C28A C29A H29A 120.7
C3A C29A H29A 120.7
C4A C30A H30D 109.5
C4A C30A H30E 109.5
H30D C30A H30E 109.5
C4A C30A H30F 109.5
H30D C30A H30F 109.5
H30E C30A H30F 109.5
C26A C31A C33A 110.0(10)
C26A C31A C32A 110.7(10)
C33A C31A C32A 109.7(10)
C26A C31A H31A 108.8
C33A C31A H31A 108.8
C32A C31A H31A 108.8
C31A C32A H32D 109.5
C31A C32A H32E 109.5
H32D C32A H32E 109.5
C31A C32A H32F 109.5
H32D C32A H32F 109.5
H32E C32A H32F 109.5
C31A C33A H33D 109.5
C31A C33A H33E 109.5
H33D C33A H33E 109.5
C31A C33A H33F 109.5
H33D C33A H33F 109.5
H33E C33A H33F 109.5
N5A C34A C35A 162.1(16)
C34A C35A H35D 109.5
C34A C35A H35E 109.5
H35D C35A H35E 109.5
C34A C35A H35F 109.5
H35D C35A H35F 109.5
H35E C35A H35F 109.5
Si1A C36A H36D 109.5
Si1A C36A H36E 109.5
H36D C36A H36E 109.5
Si1A C36A H36F 109.5
H36D C36A H36F 109.5
H36E C36A H36F 109.5
N1A C37A N2A 131.6(10)
N1A C37A N3A 125.2(9)
N2A C37A N3A 102.5(8)
C13A C38A C17A 123.4(8)
C13A C38A N3A 117.3(8)
C17A C38A N3A 119.3(9)

loop_
_geom_bond_atom_site_label_1
_geom_bond_atom_site_label_2
_geom_bond_distance
Si1 C1 1.854(8)
Si1 C36 1.874(10)
Si1 C6 1.901(12)
Si1 Si2 2.329(5)
N1 C37 1.277(7)
N1 Si3 1.670(5)
Si2 Si3 2.307(4)
Si2 Si4 2.319(4)
Si2 Si5 2.394(6)
Si3 O2 1.632(6)
Si3 N5 1.749(7)
Si4 C7 1.845(7)
Si4 C8 1.878(7)
Si4 C9 1.896(7)
Si5 C12 1.837(11)
Si5 C11 1.847(8)
Si5 C10 1.895(10)
N2 C37 1.390(8)
N2 C25 1.406(8)
N2 C2 1.427(8)
N3 C24 1.395(8)
N3 C37 1.397(9)
N3 C38 1.442(7)
N5 C34 1.277(10)
C1 H1A 0.9800
C1 H1B 0.9800
C1 H1C 0.9800
C2 C3 1.365(10)
C2 C26 1.408(10)
C3 C29 1.430(11)
C3 C4 1.495(12)
C4 C30 1.523(14)
C4 C5 1.583(12)
C4 H4 1.0000
C5 H5A 0.9800
C5 H5B 0.9800
C5 H5C 0.9800
C6 H6A 0.9800
C6 H6B 0.9800
C6 H6C 0.9800
C7 H7A 0.9800
C7 H7B 0.9800
C7 H7C 0.9800
C8 H8A 0.9800
C8 H8B 0.9800
C8 H8C 0.9800
C9 H9A 0.9800
C9 H9B 0.9800
C9 H9C 0.9800
C10 H10A 0.9800
C10 H10B 0.9800
C10 H10C 0.9800
C11 H11A 0.9800
C11 H11B 0.9800
C11 H11C 0.9800
C12 H12A 0.9800
C12 H12B 0.9800
C12 H12C 0.9800
C13 C38 1.374(9)
C13 C14 1.402(10)
C13 C21 1.509(11)
C14 C15 1.357(13)
C14 H14 0.9500
C15 C16 1.353(13)
C15 H15 0.9500
C16 C17 1.422(11)
C16 H16 0.9500
C17 C38 1.396(9)
C17 C18 1.456(12)
C18 C20 1.487(12)
C18 C19 1.592(12)
C18 H18 1.0000
C19 H19A 0.9800
C19 H19B 0.9800
C19 H19C 0.9800
C20 H20A 0.9800
C20 H20B 0.9800
C20 H20C 0.9800
C21 C22 1.503(13)
C21 C23 1.538(13)
C21 H21 1.0000
C22 H22A 0.9800
C22 H22B 0.9800
C22 H22C 0.9800
C23 H23A 0.9800
C23 H23B 0.9800
C23 H23C 0.9800
C24 C25 1.314(9)
C24 H24 0.9500
C25 H25 0.9500
C26 C27 1.431(11)
C26 C31 1.510(12)
C27 C28 1.374(15)
C27 H27 0.9500
C28 C29 1.336(14)
C28 H28 0.9500
C29 H29 0.9500
C30 H30A 0.9800
C30 H30B 0.9800
C30 H30C 0.9800
C31 C33 1.531(11)
C31 C32 1.553(12)
C31 H31 1.0000
C32 H32A 0.9800
C32 H32B 0.9800
C32 H32C 0.9800
C33 H33A 0.9800
C33 H33B 0.9800
C33 H33C 0.9800
C34 C35 1.297(10)
C35 H35A 0.9800
C35 H35B 0.9800
C35 H35C 0.9800
C36 H36A 0.9800
C36 H36B 0.9800
C36 H36C 0.9800
Si1A C1A 1.865(9)
Si1A C36A 1.881(10)
Si1A C6A 1.898(13)
Si1A Si2A 2.308(6)
N1A C37A 1.272(8)
N1A Si3A 1.651(6)
Si2A Si3A 2.302(5)
Si2A Si4A 2.312(6)
Si2A Si5A 2.416(6)
Si3A O2A 1.657(7)
Si3A N5A 1.765(8)
Si4A C7A 1.850(9)
Si4A C8A 1.868(9)
Si4A C9A 1.908(10)
Si5A C11A 1.840(10)
Si5A C12A 1.843(12)
Si5A C10A 1.871(11)
N2A C37A 1.387(9)
N2A C25A 1.402(9)
N2A C2A 1.423(8)
N3A C24A 1.387(9)
N3A C37A 1.393(9)
N3A C38A 1.439(8)
N5A C34A 1.273(10)
C1A H1D 0.9800
C1A H1E 0.9800
C1A H1F 0.9800
C2A C3A 1.369(11)
C2A C26A 1.402(10)
C3A C29A 1.425(12)
C3A C4A 1.483(12)
C4A C30A 1.518(14)
C4A C5A 1.597(12)
C4A H4A 1.0000
C5A H5D 0.9800
C5A H5E 0.9800
C5A H5F 0.9800
C6A H6D 0.9800
C6A H6E 0.9800
C6A H6F 0.9800
C7A H7D 0.9800
C7A H7E 0.9800
C7A H7F 0.9800
C8A H8D 0.9800
C8A H8E 0.9800
C8A H8F 0.9800
C9A H9D 0.9800
C9A H9E 0.9800
C9A H9F 0.9800
C10A H10D 0.9800
C10A H10E 0.9800
C10A H10F 0.9800
C11A H11D 0.9800
C11A H11E 0.9800
C11A H11F 0.9800
C12A H12D 0.9800
C12A H12E 0.9800
C12A H12F 0.9800
C13A C38A 1.379(10)
C13A C14A 1.404(11)
C13A C21A 1.508(11)
C14A C15A 1.359(14)
C14A H14A 0.9500
C15A C16A 1.350(14)
C15A H15A 0.9500
C16A C17A 1.419(12)
C16A H16A 0.9500
C17A C38A 1.385(10)
C17A C18A 1.476(13)
C18A C20A 1.507(13)
C18A C19A 1.636(13)
C18A H18A 1.0000
C19A H19D 0.9800
C19A H19E 0.9800
C19A H19F 0.9800
C20A H20D 0.9800
C20A H20E 0.9800
C20A H20F 0.9800
C21A C22A 1.515(13)
C21A C23A 1.542(13)
C21A H21A 1.0000
C22A H22D 0.9800
C22A H22E 0.9800
C22A H22F 0.9800
C23A H23D 0.9800
C23A H23E 0.9800
C23A H23F 0.9800
C24A C25A 1.314(10)
C24A H24A 0.9500
C25A H25A 0.9500
C26A C27A 1.430(12)
C26A C31A 1.515(12)
C27A C28A 1.381(15)
C27A H27A 0.9500
C28A C29A 1.329(15)
C28A H28A 0.9500
C29A H29A 0.9500
C30A H30D 0.9800
C30A H30E 0.9800
C30A H30F 0.9800
C31A C33A 1.536(12)
C31A C32A 1.551(12)
C31A H31A 1.0000
C32A H32D 0.9800
C32A H32E 0.9800
C32A H32F 0.9800
C33A H33D 0.9800
C33A H33E 0.9800
C33A H33F 0.9800
C34A C35A 1.303(12)
C35A H35D 0.9800
C35A H35E 0.9800
C35A H35F 0.9800
C36A H36D 0.9800
C36A H36E 0.9800
C36A H36F 0.9800

loop_
_geom_torsion_atom_site_label_1
_geom_torsion_atom_site_label_2
_geom_torsion_atom_site_label_3
_geom_torsion_atom_site_label_4
_geom_torsion
C37 N1 Si3 O2 -55(3)
C37 N1 Si3 N5 61(3)
C37 N1 Si3 Si2 -180(3)
O2 Si3 N5 C34 -53.5(14)
N1 Si3 N5 C34 -179.0(13)
Si2 Si3 N5 C34 59.3(14)
C37 N2 C2 C3 70(2)
C25 N2 C2 C3 -98.0(16)
C37 N2 C2 C26 -109(2)
C25 N2 C2 C26 82.5(16)
C26 C2 C3 C29 -2(2)
N2 C2 C3 C29 178.7(11)
C26 C2 C3 C4 -178.6(13)
N2 C2 C3 C4 2(2)
C2 C3 C4 C30 -143.5(15)
C29 C3 C4 C30 39.5(15)
C2 C3 C4 C5 89.7(17)
C29 C3 C4 C5 -87.3(13)
C38 C13 C14 C15 -0.4(17)
C21 C13 C14 C15 -177.2(10)
C13 C14 C15 C16 1.2(16)
C14 C15 C16 C17 0.4(16)
C15 C16 C17 C38 -2.7(17)
C15 C16 C17 C18 -177.3(10)
C38 C17 C18 C20 -146.8(14)
C16 C17 C18 C20 27.6(16)
C38 C17 C18 C19 74.1(16)
C16 C17 C18 C19 -111.6(13)
C38 C13 C21 C22 -101.5(14)
C14 C13 C21 C22 75.2(13)
C38 C13 C21 C23 137.6(13)
C14 C13 C21 C23 -45.7(13)
C37 N3 C24 C25 -1(2)
C38 N3 C24 C25 -174.8(9)
N3 C24 C25 N2 -1.3(11)
C37 N2 C25 C24 3(2)
C2 N2 C25 C24 172.9(9)
C3 C2 C26 C27 0(2)
N2 C2 C26 C27 179.6(11)
C3 C2 C26 C31 -178.1(13)
N2 C2 C26 C31 1.5(19)
C2 C26 C27 C28 -0.2(19)
C31 C26 C27 C28 177.8(11)
C26 C27 C28 C29 2(2)
C27 C28 C29 C3 -3.9(18)
C2 C3 C29 C28 3.6(19)
C4 C3 C29 C28 -179.2(11)
C2 C26 C31 C33 144.0(13)
C27 C26 C31 C33 -33.9(15)
C2 C26 C31 C32 -94.0(15)
C27 C26 C31 C32 88.1(14)
Si3 N5 C34 C35 -144(2)
Si3 N1 C37 N2 16(6)
Si3 N1 C37 N3 -154.1(17)
C25 N2 C37 N1 -176(3)
C2 N2 C37 N1 15(5)
C25 N2 C37 N3 -4(3)
C2 N2 C37 N3 -173.0(13)
C24 N3 C37 N1 175(3)
C38 N3 C37 N1 -11(5)
C24 N3 C37 N2 3(3)
C38 N3 C37 N2 176.5(12)
C14 C13 C38 C17 -2(2)
C21 C13 C38 C17 174.7(12)
C14 C13 C38 N3 -174.7(11)
C21 C13 C38 N3 2.1(19)
C16 C17 C38 C13 4(2)
C18 C17 C38 C13 178.1(12)
C16 C17 C38 N3 176.3(11)
C18 C17 C38 N3 -9.2(18)
C24 N3 C38 C13 79.9(16)
C37 N3 C38 C13 -93(2)
C24 N3 C38 C17 -93.1(15)
C37 N3 C38 C17 94(2)
C37A N1A Si3A O2A -43(5)
C37A N1A Si3A N5A 69(5)
C37A N1A Si3A Si2A -161(5)
N1A Si3A N5A C34A 92.6(18)
O2A Si3A N5A C34A -144.5(17)
Si2A Si3A N5A C34A -37.5(18)
C37A N2A C2A C3A 106(3)
C25A N2A C2A C3A -90.1(18)
C37A N2A C2A C26A -78(4)
C25A N2A C2A C26A 86(2)
C26A C2A C3A C29A 0(3)
N2A C2A C3A C29A 176.4(13)
C26A C2A C3A C4A 177.5(16)
N2A C2A C3A C4A -7(2)
C2A C3A C4A C30A -142.5(18)
C29A C3A C4A C30A 34.5(17)
C2A C3A C4A C5A 92.1(19)
C29A C3A C4A C5A -90.8(14)
C38A C13A C14A C15A -1(2)
C21A C13A C14A C15A 179.8(12)
C13A C14A C15A C16A -1(2)
C14A C15A C16A C17A 0(2)
C15A C16A C17A C38A 3(2)
C15A C16A C17A C18A 177.9(13)
C38A C17A C18A C20A -118.9(19)
C16A C17A C18A C20A 66.4(16)
C38A C17A C18A C19A 126.2(18)
C16A C17A C18A C19A -48.5(16)
C38A C13A C21A C22A -102.2(17)
C14A C13A C21A C22A 77.1(15)
C38A C13A C21A C23A 139.7(16)
C14A C13A C21A C23A -41.0(15)
C37A N3A C24A C25A -1(3)
C38A N3A C24A C25A 172.1(13)
N3A C24A C25A N2A 1.8(17)
C37A N2A C25A C24A -2(3)
C2A N2A C25A C24A -168.3(12)
C3A C2A C26A C27A 0(3)
N2A C2A C26A C27A -175.4(14)
C3A C2A C26A C31A 178.8(16)
N2A C2A C26A C31A 3(3)
C2A C26A C27A C28A -1(2)
C31A C26A C27A C28A -179.4(12)
C26A C27A C28A C29A 1(2)
C27A C28A C29A C3A 0(2)
C2A C3A C29A C28A 0(2)
C4A C3A C29A C28A -177.6(12)
C2A C26A C31A C33A 145.8(17)
C27A C26A C31A C33A -35.6(17)
C2A C26A C31A C32A -92.8(19)
C27A C26A C31A C32A 85.8(16)
Si3A N5A C34A C35A -40(8)
Si3A N1A C37A N2A 8(10)
Si3A N1A C37A N3A 176(2)
C25A N2A C37A N1A 172(5)
C2A N2A C37A N1A -23(8)
C25A N2A C37A N3A 2(4)
C2A N2A C37A N3A 167.2(18)
C24A N3A C37A N1A -171(4)
C38A N3A C37A N1A 16(7)
C24A N3A C37A N2A -1(4)
C38A N3A C37A N2A -173.4(18)
C14A C13A C38A C17A 3(3)
C21A C13A C38A C17A -177.2(15)
C14A C13A C38A N3A -177.7(13)
C21A C13A C38A N3A 2(2)
C16A C17A C38A C13A -4(3)
C18A C17A C38A C13A -179.1(16)
C16A C17A C38A N3A 176.8(14)
C18A C17A C38A N3A 2(3)
C24A N3A C38A C13A 79(2)
C37A N3A C38A C13A -109(3)
C24A N3A C38A C17A -102(2)
C37A N3A C38A C17A 70(4)
